data_7214844
loop_
_publ_author_name
'Montis, Riccardo'
'Hursthouse, Michael B.'

_publ_section_title
;
 Crystalline adducts of some substituted salicylic acids with
 4-aminopyridine, including hydrates and solvates: contact and separated
 ionic complexes with diverse supramolecular synthons
;
_journal_issue 21
_journal_name_full CrystEngComm
_journal_page_first 7466
_journal_paper_doi 10.1039/c2ce26008e
_journal_volume 14
_journal_year 2012
_chemical_formula_moiety 'C7 H4 N O5, C5 H7 N2'
_chemical_formula_sum 'C12 H11 N3 O5'
_chemical_formula_weight 277.24
_chemical_name_common '4-aminopyridinium 5-nitrosalicylate'
_chemical_name_systematic
;
4-aminopyridinium 5-nitrosalicylate
;
_space_group_IT_number 19
_symmetry_cell_setting orthorhombic
_symmetry_space_group_name_Hall 'P 2ac 2ab'
_symmetry_space_group_name_H-M 'P 21 21 21'
_atom_sites_solution_hydrogens geom
_atom_sites_solution_primary direct
_atom_sites_solution_secondary difmap
_audit_creation_method SHELXL-97
_cell_angle_alpha 90.00
_cell_angle_beta 90.00
_cell_angle_gamma 90.00
_cell_formula_units_Z 4
_cell_length_a 3.77770(10)
_cell_length_b 12.5991(5)
_cell_length_c 25.0825(10)
_cell_measurement_reflns_used 16932
_cell_measurement_temperature 120(2)
_cell_measurement_theta_max 27.48
_cell_measurement_theta_min 2.91
_cell_volume 1193.82(7)
_computing_cell_refinement 'DENZO (Otwinowski & Minor, 1997) & COLLECT (Hooft, R.W.W., 1998)'
_computing_data_collection 'COLLECT (Hooft, R.W.W., 1998)'
_computing_data_reduction 'DENZO (Otwinowski & Minor, 1997) & COLLECT (Hooft, R.W.W., 1998)'
_computing_structure_refinement 'SHELXL-97 (Sheldrick, 2008)'
_diffrn_ambient_temperature 120(2)
_diffrn_detector_area_resol_mean '4096x4096pixels / 62x62mm'
_diffrn_measured_fraction_theta_full 0.976
_diffrn_measured_fraction_theta_max 0.976
_diffrn_measurement_device_type 'Bruker-Nonius APEX II CCD camera on \k-goniostat'
_diffrn_measurement_method '\f & \w scans'
_diffrn_radiation_monochromator '10cm confocal mirrors'
_diffrn_radiation_source 'Bruker-Nonius FR591 rotating anode'
_diffrn_radiation_type MoK\a
_diffrn_radiation_wavelength 0.71073
_diffrn_reflns_av_R_equivalents 0.0564
_diffrn_reflns_av_sigmaI/netI 0.0449
_diffrn_reflns_limit_h_max 4
_diffrn_reflns_limit_h_min -4
_diffrn_reflns_limit_k_max 16
_diffrn_reflns_limit_k_min -16
_diffrn_reflns_limit_l_max 32
_diffrn_reflns_limit_l_min -23
_diffrn_reflns_number 9886
_diffrn_reflns_theta_full 27.48
_diffrn_reflns_theta_max 27.48
_diffrn_reflns_theta_min 2.92
_exptl_absorpt_coefficient_mu 0.123
_exptl_absorpt_correction_T_max 0.9903
_exptl_absorpt_correction_T_min 0.9583
_exptl_absorpt_correction_type multi-scan
_exptl_absorpt_process_details 'SADABS 2007/2 (Sheldrick, G.M., 2007)'
_exptl_crystal_colour Colourless
_exptl_crystal_density_diffrn 1.542
_exptl_crystal_density_method 'not measured'
_exptl_crystal_description Block
_exptl_crystal_F_000 576
_exptl_crystal_size_max 0.35
_exptl_crystal_size_mid 0.13
_exptl_crystal_size_min 0.08
_refine_diff_density_max 0.244
_refine_diff_density_min -0.264
_refine_diff_density_rms 0.061
_refine_ls_abs_structure_details 'Flack H D (1983), Acta Cryst. A39, 876-881'
_refine_ls_extinction_method none
_refine_ls_goodness_of_fit_ref 1.109
_refine_ls_hydrogen_treatment constr
_refine_ls_matrix_type full
_refine_ls_number_parameters 181
_refine_ls_number_reflns 1609
_refine_ls_number_restraints 0
_refine_ls_restrained_S_all 1.109
_refine_ls_R_factor_all 0.0683
_refine_ls_R_factor_gt 0.0525
_refine_ls_shift/su_max 0.000
_refine_ls_shift/su_mean 0.000
_refine_ls_structure_factor_coef Fsqd
_refine_ls_weighting_details 'calc w=1/[\s^2^(Fo^2^)+(0.0512P)^2^+0.6870P] where P=(Fo^2^+2Fc^2^)/3'
_refine_ls_weighting_scheme calc
_refine_ls_wR_factor_gt 0.1131
_refine_ls_wR_factor_ref 0.1218
_reflns_number_gt 1336
_reflns_number_total 1609
_reflns_threshold_expression >2\s(I)
_cod_data_source_file c2ce26008e.txt
_cod_data_source_block 4-aminopyridinium_5-nitrosalicylate
_cod_original_sg_symbol_H-M P212121
_cod_database_code 7214844

loop_
_symmetry_equiv_pos_as_xyz
'x, y, z'
'-x+1/2, -y, z+1/2'
'-x, y+1/2, -z+1/2'
'x+1/2, -y+1/2, -z'

loop_
_atom_site_label
_atom_site_type_symbol
_atom_site_fract_x
_atom_site_fract_y
_atom_site_fract_z
_atom_site_U_iso_or_equiv
_atom_site_adp_type
_atom_site_occupancy
_atom_site_symmetry_multiplicity
_atom_site_calc_flag
_atom_site_refinement_flags
C11 C 0.9455(8) 0.4511(2) 0.08900(11) 0.0164(6) Uani 1 1 d .
C12 C 0.9401(9) 0.4491(2) 0.03269(12) 0.0191(6) Uani 1 1 d .
C13 C 0.7949(9) 0.5354(2) 0.00461(12) 0.0219(7) Uani 1 1 d .
H13 H 0.7966 0.5349 -0.0333 0.026 Uiso 1 1 calc R
C14 C 0.6511(9) 0.6200(2) 0.03113(12) 0.0222(7) Uani 1 1 d .
H14 H 0.5529 0.6780 0.0120 0.027 Uiso 1 1 calc R
C15 C 0.6514(8) 0.6196(2) 0.08677(12) 0.0189(6) Uani 1 1 d .
C16 C 0.7970(8) 0.5365(2) 0.11540(12) 0.0187(6) Uani 1 1 d .
H16 H 0.7949 0.5381 0.1533 0.022 Uiso 1 1 calc R
C17 C 1.1197(9) 0.3630(2) 0.11985(12) 0.0196(6) Uani 1 1 d .
O11 O 1.1342(7) 0.36718(16) 0.16905(8) 0.0284(5) Uani 1 1 d .
O12 O 1.2485(6) 0.28737(15) 0.09190(8) 0.0246(5) Uani 1 1 d .
O13 O 1.0718(7) 0.36792(16) 0.00494(8) 0.0256(5) Uani 1 1 d .
H13A H 1.1684 0.3247 0.0259 0.038 Uiso 1 1 d R
O14 O 0.3613(7) 0.78108(16) 0.08836(9) 0.0356(6) Uani 1 1 d .
O15 O 0.4694(7) 0.70417(17) 0.16391(9) 0.0332(6) Uani 1 1 d .
N11 N 0.4852(7) 0.70696(18) 0.11466(10) 0.0229(6) Uani 1 1 d .
C21 C 0.5942(9) 0.1368(2) 0.20648(13) 0.0242(7) Uani 1 1 d .
H21A H 0.4893 0.1910 0.2275 0.029 Uiso 1 1 calc R
C22 C 0.7295(9) 0.0493(2) 0.23070(12) 0.0198(7) Uani 1 1 d .
H22 H 0.7196 0.0426 0.2684 0.024 Uiso 1 1 calc R
C23 C 0.8856(8) -0.0323(2) 0.19951(12) 0.0194(6) Uani 1 1 d .
C24 C 0.8944(9) -0.0174(2) 0.14360(12) 0.0220(7) Uani 1 1 d .
H24 H 0.9963 -0.0698 0.1211 0.026 Uiso 1 1 calc R
C25 C 0.7551(9) 0.0730(2) 0.12228(12) 0.0236(7) Uani 1 1 d .
H25 H 0.7633 0.0831 0.0848 0.028 Uiso 1 1 calc R
N21 N 0.6064(8) 0.14805(18) 0.15312(10) 0.0249(6) Uani 1 1 d .
H21 H 0.5160 0.2052 0.1383 0.030 Uiso 1 1 d R
N22 N 1.0201(8) -0.11979(18) 0.22215(10) 0.0243(6) Uani 1 1 d .
H22A H 1.1165 -0.1694 0.2022 0.029 Uiso 1 1 d R
H22B H 1.0122 -0.1276 0.2570 0.029 Uiso 1 1 d R

loop_
_atom_site_aniso_label
_atom_site_aniso_U_11
_atom_site_aniso_U_22
_atom_site_aniso_U_33
_atom_site_aniso_U_23
_atom_site_aniso_U_13
_atom_site_aniso_U_12
C11 0.0169(16) 0.0142(12) 0.0181(14) 0.0002(10) 0.0015(13) -0.0028(12)
C12 0.0186(17) 0.0164(13) 0.0224(15) -0.0004(11) 0.0006(13) 0.0002(12)
C13 0.0273(18) 0.0246(14) 0.0140(14) 0.0018(11) -0.0010(13) 0.0014(13)
C14 0.0240(19) 0.0163(13) 0.0264(16) 0.0033(11) -0.0031(14) 0.0000(13)
C15 0.0198(17) 0.0129(12) 0.0239(15) -0.0016(11) 0.0017(14) -0.0005(12)
C16 0.0196(17) 0.0168(12) 0.0198(14) -0.0013(11) 0.0006(13) -0.0012(12)
C17 0.0209(16) 0.0162(12) 0.0217(15) 0.0022(11) 0.0006(13) 0.0006(13)
O11 0.0394(15) 0.0258(10) 0.0200(11) 0.0024(9) -0.0015(11) 0.0069(11)
O12 0.0308(13) 0.0171(9) 0.0259(11) -0.0004(8) 0.0007(10) 0.0062(10)
O13 0.0367(14) 0.0206(9) 0.0195(11) -0.0010(8) 0.0008(10) 0.0056(11)
O14 0.0459(16) 0.0199(10) 0.0410(14) 0.0024(10) -0.0011(13) 0.0116(11)
O15 0.0435(16) 0.0272(11) 0.0290(12) -0.0047(10) 0.0059(12) 0.0100(12)
N11 0.0225(15) 0.0165(11) 0.0298(14) -0.0005(11) 0.0015(12) 0.0005(11)
C21 0.0210(17) 0.0186(13) 0.0330(17) -0.0029(12) -0.0011(15) -0.0008(13)
C22 0.0176(16) 0.0216(14) 0.0201(15) -0.0015(11) 0.0005(13) 0.0001(13)
C23 0.0162(16) 0.0181(13) 0.0240(15) 0.0008(11) -0.0016(13) -0.0017(12)
C24 0.0251(17) 0.0190(13) 0.0219(15) -0.0004(11) 0.0030(14) -0.0016(13)
C25 0.0263(18) 0.0265(14) 0.0179(14) 0.0021(12) -0.0030(14) -0.0053(14)
N21 0.0235(15) 0.0152(11) 0.0361(15) 0.0044(10) -0.0061(13) 0.0010(11)
N22 0.0312(17) 0.0186(11) 0.0230(13) 0.0021(10) 0.0004(12) 0.0047(12)

loop_
_atom_type_symbol
_atom_type_description
_atom_type_scat_dispersion_real
_atom_type_scat_dispersion_imag
_atom_type_scat_source
C C 0.0033 0.0000 'International Tables Vol C Tables 4.2.6.8 and 6.1.1.4'
H H 0.0000 0.0000 'International Tables Vol C Tables 4.2.6.8 and 6.1.1.4'
N N 0.0061 0.0000 'International Tables Vol C Tables 4.2.6.8 and 6.1.1.4'
O O 0.0106 0.0000 'International Tables Vol C Tables 4.2.6.8 and 6.1.1.4'

loop_
_geom_angle_atom_site_label_1
_geom_angle_atom_site_label_2
_geom_angle_atom_site_label_3
_geom_angle
C16 C11 C12 119.1(3)
C16 C11 C17 120.4(3)
C12 C11 C17 120.5(2)
O13 C12 C13 118.5(3)
O13 C12 C11 122.0(3)
C13 C12 C11 119.5(3)
C14 C13 C12 120.9(3)
C13 C14 C15 118.9(3)
C16 C15 C14 121.5(3)
C16 C15 N11 119.8(3)
C14 C15 N11 118.7(3)
C11 C16 C15 120.1(3)
O11 C17 O12 124.2(3)
O11 C17 C11 120.1(3)
O12 C17 C11 115.7(2)
O14 N11 O15 122.4(2)
O14 N11 C15 118.8(2)
O15 N11 C15 118.8(2)
N21 C21 C22 121.1(3)
C21 C22 C23 119.8(3)
N22 C23 C24 121.4(3)
N22 C23 C22 121.3(3)
C24 C23 C22 117.4(3)
C25 C24 C23 119.4(3)
N21 C25 C24 121.5(3)
C25 N21 C21 120.8(3)

loop_
_geom_bond_atom_site_label_1
_geom_bond_atom_site_label_2
_geom_bond_distance
C11 C16 1.382(4)
C11 C12 1.413(4)
C11 C17 1.505(4)
C12 O13 1.334(3)
C12 C13 1.407(4)
C13 C14 1.369(4)
C14 C15 1.396(4)
C15 C16 1.384(4)
C15 N11 1.447(3)
C17 O11 1.236(3)
C17 O12 1.279(3)
O14 N11 1.235(3)
O15 N11 1.237(3)
C21 N21 1.347(4)
C21 C22 1.359(4)
C22 C23 1.420(4)
C23 N22 1.340(4)
C23 C24 1.415(4)
C24 C25 1.363(4)
C25 N21 1.345(4)

loop_
_geom_hbond_atom_site_label_D
_geom_hbond_atom_site_label_H
_geom_hbond_atom_site_label_A
_geom_hbond_distance_DH
_geom_hbond_distance_HA
_geom_hbond_distance_DA
_geom_hbond_angle_DHA
_geom_hbond_site_symmetry_A
N21 H21 O12 0.88 1.86 2.696(3) 158.9 1_455
N22 H22A O15 0.88 2.29 3.152(3) 167.1 1_645
N22 H22B O11 0.88 1.94 2.795(3) 164.7 3_745
O13 H13A O12 0.84 1.75 2.497(3) 147.4 .
